data_4313821
loop_
_publ_author_name
'Craig B. Pamplin'
'Steven J. Rettig'
'Brian O. Patrick'
'Brian R. James'

_publ_contact_author_address
;
Dept. of Chemistry
University of British Columbia
2036 Main Mall
Vancouver, BC, Canada
V6T 1Z1
;
_publ_contact_author_email ' brj@chem.ubc.ca '
_publ_contact_author_fax ' 604 822-2847 '
_publ_contact_author_name ' Prof. Brian R. James'
_publ_contact_author_phone ' 604 822-6645 '
_publ_section_title
;
 Solution Behavior and Structural Diversity of
 Bis(dialkylphosphino)methane Complexes of Palladium
;
_journal_name_full 'Inorganic Chemistry'
_journal_page_first 4117
_journal_page_last 4126
_journal_paper_doi 10.1021/ic030048o
_journal_volume 42
_journal_year 2003
_chemical_formula_sum 'C10 H28 I4 P4 Pd2'
_chemical_formula_weight 992.64
_space_group_IT_number 14
_symmetry_cell_setting monoclinic
_symmetry_Int_Tables_number 14
_symmetry_space_group_name_Hall '-P 2yn'
_symmetry_space_group_name_H-M 'P 1 21/n 1'
_audit_creation_date 1998-09-22
_audit_creation_method 'by teXsan v1.8'
_audit_update_record
;
?
;
_cell_angle_alpha 90
_cell_angle_beta 93.9489(4)
_cell_angle_gamma 90
_cell_formula_units_Z 10
_cell_length_a 10.9830(14)
_cell_length_b 14.434(2)
_cell_length_c 38.7078(6)
_cell_measurement_reflns_used 27988
_cell_measurement_temperature 180.2
_cell_measurement_theta_max 30.5
_cell_measurement_theta_min 2.0
_cell_volume 6121.7(12)
_computing_cell_refinement 'd*TREK (MSC, 1996-1998)'
_computing_data_collection 'd*TREK (MSC, 1996-1998)'
_computing_data_reduction 'd*TREK (MSC, 1996-1998)'
_computing_publication_material 'teXsan (MSC, 1992-1997)'
_computing_structure_refinement 'teXsan (MSC, 1992-1997)'
_computing_structure_solution
;
DIRDIF92 PATTY (Beurskens, 1992)
;
_diffrn_ambient_temperature 180.2
_diffrn_detector_area_resol_mean 11.76
_diffrn_measurement_device_type 'Rigaku/ADSC CCD'
_diffrn_measurement_method 'area detector'
_diffrn_orient_matrix_UB_11 0.00000
_diffrn_orient_matrix_UB_12 0.00000
_diffrn_orient_matrix_UB_13 0.00000
_diffrn_orient_matrix_UB_21 0.00000
_diffrn_orient_matrix_UB_22 0.00000
_diffrn_orient_matrix_UB_23 0.00000
_diffrn_orient_matrix_UB_31 0.00000
_diffrn_orient_matrix_UB_32 0.00000
_diffrn_orient_matrix_UB_33 0.00000
_diffrn_radiation_detector CCD
_diffrn_radiation_monochromator graphite
_diffrn_radiation_source 'X-ray tube'
_diffrn_radiation_type 'Mo K\a'
_diffrn_radiation_wavelength 0.7107
_diffrn_reflns_av_R_equivalents 0.05265
_diffrn_reflns_av_sigmaI/netI 0.130
_diffrn_reflns_limit_h_max 12
_diffrn_reflns_limit_h_min -15
_diffrn_reflns_limit_k_max 16
_diffrn_reflns_limit_k_min -19
_diffrn_reflns_limit_l_max 51
_diffrn_reflns_limit_l_min -37
_diffrn_reflns_number 55497
_diffrn_reflns_reduction_process 'Lp corrections applied'
_diffrn_reflns_theta_max 30.54
_diffrn_reflns_theta_min 1.86
_diffrn_standards_decay_% 0.00
_diffrn_standards_interval_count 0
_diffrn_standards_number 0
_exptl_absorpt_coefficient_mu 6.768
_exptl_absorpt_correction_T_max 1.000
_exptl_absorpt_correction_T_min 0.611
_exptl_absorpt_correction_type multi-scan
_exptl_absorpt_process_details
;
d*TREK (MSC, 1996-1998)
;
_exptl_crystal_colour purple
_exptl_crystal_density_diffrn 2.692
_exptl_crystal_density_meas ?
_exptl_crystal_description block
_exptl_crystal_F_000 4520.00
_exptl_crystal_size_max 0.45
_exptl_crystal_size_mid 0.30
_exptl_crystal_size_min 0.15
_refine_diff_density_max 5.84
_refine_diff_density_min -4.89
_refine_ls_extinction_method none
_refine_ls_goodness_of_fit_all 1.283
_refine_ls_goodness_of_fit_ref 1.283
_refine_ls_hydrogen_treatment noref
_refine_ls_matrix_type full
_refine_ls_number_constraints 0
_refine_ls_number_parameters 454
_refine_ls_number_reflns 15346
_refine_ls_number_restraints 0
_refine_ls_R_factor_all 0.0899
_refine_ls_R_factor_gt 0.044
_refine_ls_shift/su_max 0.0080
_refine_ls_shift/su_mean 0.0030
_refine_ls_structure_factor_coef Fsqd
_refine_ls_weighting_details 'w = 1/[\s^2^(Fo^2^)]'
_refine_ls_weighting_scheme sigma
_refine_ls_wR_factor_all 0.0861
_refine_ls_wR_factor_ref 0.042
_reflns_number_gt 6125
_reflns_number_total 15346
_reflns_threshold_expression I>3.00\s(I)
_cod_data_source_file ic030048o_4.cif
_cod_data_source_block bj270b/Pd2I4(dmpm)2/#5
_cod_depositor_comments
;
The following automatic conversions were performed:

'_exptl_crystal_density_meas' value 'not measured' was changed to '?'
- the value is perceived as not measured.

Automatic conversion script
Id: cif_fix_values 3008 2015-01-20 13:52:24Z robertas 
;
_cod_original_cell_volume 6121.6(8)
_cod_original_sg_symbol_H-M 'P 21/n '
_cod_original_formula_sum 'C10 H28 I4 P4 Pd2 '
_cod_database_code 4313821

loop_
_symmetry_equiv_pos_as_xyz
'   +x,   +y,   +z'
1/2-x,1/2+y,1/2-z
'   -x,   -y,   -z'
1/2+x,1/2-y,1/2+z

loop_
_atom_site_label
_atom_site_fract_x
_atom_site_fract_y
_atom_site_fract_z
_atom_site_U_iso_or_equiv
_atom_site_occupancy
_atom_site_refinement_flags
_atom_site_adp_type
_atom_site_calc_flag
_atom_site_calc_attached_atom
I(1) 0.71672(7) 0.38570(8) 0.05027(2) 0.0171(2) 1.000 . Uani d ?
I(2) 0.72302(8) 0.61817(8) 0.14239(2) 0.0222(2) 1.000 . Uani d ?
I(3) 0.38407(7) 0.60781(8) 0.06696(2) 0.0220(2) 1.000 . Uani d ?
I(4) 1.05790(7) 0.41622(8) 0.13936(2) 0.0238(2) 1.000 . Uani d ?
I(5) 0.08203(8) 0.38808(8) 0.25387(2) 0.0255(2) 1.000 . Uani d ?
I(6) 0.09455(8) 0.61304(8) 0.34977(2) 0.0253(2) 1.000 . Uani d ?
I(7) -0.25152(9) 0.59039(9) 0.26332(2) 0.0366(3) 1.000 . Uani d ?
I(8) 0.42354(9) 0.39391(9) 0.33033(2) 0.0349(3) 1.000 . Uani d ?
I(9) 0.00137(9) -0.11851(9) 0.04474(2) 0.0342(3) 1.000 . Uani d ?
I(10) 0.33663(9) 0.09658(9) 0.03743(2) 0.0380(3) 1.000 . Uani d ?
Pd(1) 0.60111(8) 0.52944(8) 0.08367(2) 0.0109(2) 1.000 . Uani d ?
Pd(2) 0.84004(8) 0.46359(8) 0.10991(2) 0.0128(2) 1.000 . Uani d ?
Pd(3) -0.03198(9) 0.53863(9) 0.29020(2) 0.0209(3) 1.000 . Uani d ?
Pd(4) 0.20586(9) 0.46941(9) 0.31364(2) 0.0199(3) 1.000 . Uani d ?
Pd(5) 0.11958(10) 0.03155(9) 0.01436(2) 0.0241(3) 1.000 . Uani d ?
P(1) 0.6822(3) 0.6350(3) 0.04691(7) 0.0131(8) 1.000 . Uani d ?
P(2) 0.9417(3) 0.5640(3) 0.07544(8) 0.0163(8) 1.000 . Uani d ?
P(3) 0.5007(3) 0.4265(3) 0.11728(7) 0.0145(8) 1.000 . Uani d ?
P(4) 0.7568(3) 0.3591(3) 0.14665(7) 0.0165(8) 1.000 . Uani d ?
P(5) 0.0475(3) 0.6476(3) 0.25456(8) 0.0225(9) 1.000 . Uani d ?
P(6) 0.3044(4) 0.5760(3) 0.28062(8) 0.0283(10) 1.000 . Uani d ?
P(7) -0.1318(3) 0.4351(3) 0.32376(8) 0.0269(10) 1.000 . Uani d ?
P(8) 0.1272(3) 0.3611(3) 0.34964(7) 0.0214(9) 1.000 . Uani d ?
P(9) 0.0352(3) 0.1336(3) 0.05156(8) 0.0234(9) 1.000 . Uani d ?
P(10) -0.2233(4) 0.0678(3) 0.01998(9) 0.0329(10) 1.000 . Uani d ?
C(1) 0.8448(11) 0.6189(10) 0.0412(2) 0.020(3) 1.000 . Uani d ?
C(2) 0.6717(12) 0.7564(10) 0.0590(3) 0.028(3) 1.000 . Uani d ?
C(3) 0.6137(13) 0.6306(14) 0.0031(3) 0.039(4) 1.000 . Uani d ?
C(4) 1.0257(15) 0.6561(11) 0.0985(4) 0.032(4) 1.000 . Uani d ?
C(5) 1.0560(12) 0.5106(11) 0.0502(3) 0.029(4) 1.000 . Uani d ?
C(6) 0.5988(12) 0.3335(10) 0.1351(3) 0.027(4) 1.000 . Uani d ?
C(7) 0.3771(15) 0.3607(12) 0.0944(3) 0.030(4) 1.000 . Uani d ?
C(8) 0.4307(11) 0.4745(12) 0.1540(3) 0.034(4) 1.000 . Uani d ?
C(9) 0.8164(14) 0.2418(11) 0.1468(4) 0.039(4) 1.000 . Uani d ?
C(10) 0.7643(13) 0.3928(14) 0.1916(3) 0.034(4) 1.000 . Uani d ?
C(11) 0.2081(12) 0.6750(10) 0.2662(3) 0.029(3) 1.000 . Uani d ?
C(12) -0.018(2) 0.7625(12) 0.2587(3) 0.054(5) 1.000 . Uani d ?
C(13) 0.025(2) 0.6303(15) 0.2100(3) 0.053(6) 1.000 . Uani d ?
C(14) 0.4218(15) 0.6410(14) 0.3042(3) 0.038(5) 1.000 . Uani d ?
C(15) 0.378(2) 0.5305(12) 0.2443(3) 0.061(5) 1.000 . Uani d ?
C(16) -0.0315(12) 0.3786(10) 0.3578(3) 0.034(4) 1.000 . Uani d ?
C(17) -0.213(2) 0.3475(15) 0.3008(4) 0.044(5) 1.000 . Uani d ?
C(18) -0.2448(13) 0.4887(13) 0.3510(3) 0.039(4) 1.000 . Uani d ?
C(19) 0.140(2) 0.2413(10) 0.3384(3) 0.047(5) 1.000 . Uani d ?
C(20) 0.1881(15) 0.3666(12) 0.3942(3) 0.033(4) 1.000 . Uani d ?
C(21) -0.137(2) 0.123(2) 0.0574(7) 0.052(9) 0.550 . Uani d ?
C(21a) -0.114(2) 0.167(2) 0.0370(6) 0.019(6) 0.450 . Uiso d ?
C(22) 0.066(2) 0.114(2) 0.0965(3) 0.059(6) 1.000 . Uani d ?
C(23) 0.053(2) 0.256(2) 0.0460(6) 0.030(6) 0.550 . Uiso d ?
C(23a) 0.123(4) 0.248(3) 0.0523(8) 0.052(9) 0.450 . Uiso d ?
C(24) -0.320(2) 0.1474(14) -0.0023(4) 0.044(5) 1.000 . Uani d ?
C(25) -0.318(2) 0.0123(12) 0.0501(4) 0.066(6) 1.000 . Uani d ?
H(1) 0.8507 0.5813 0.0203 0.024 1.000 . Uiso c ?
H(2) 0.8790 0.6805 0.0375 0.024 1.000 . Uiso c ?
H(3) 0.7212 0.7675 0.0806 0.035 1.000 . Uiso c ?
H(4) 0.7009 0.7953 0.0406 0.035 1.000 . Uiso c ?
H(5) 0.5860 0.7719 0.0624 0.035 1.000 . Uiso c ?
H(6) 0.5250 0.6374 0.0034 0.045 1.000 . Uiso c ?
H(7) 0.6462 0.6812 -0.0105 0.045 1.000 . Uiso c ?
H(8) 0.6327 0.5711 -0.0075 0.045 1.000 . Uiso c ?
H(9) 1.0925 0.6294 0.1133 0.038 1.000 . Uiso c ?
H(10) 1.0588 0.6986 0.0818 0.038 1.000 . Uiso c ?
H(11) 0.9705 0.6901 0.1128 0.038 1.000 . Uiso c ?
H(12) 1.1146 0.4766 0.0657 0.035 1.000 . Uiso c ?
H(13) 1.0162 0.4675 0.0334 0.035 1.000 . Uiso c ?
H(14) 1.0989 0.5586 0.0379 0.035 1.000 . Uiso c ?
H(15) 0.5631 0.3113 0.1560 0.032 1.000 . Uiso c ?
H(16) 0.5968 0.2840 0.1178 0.032 1.000 . Uiso c ?
H(17) 0.3176 0.4039 0.0833 0.037 1.000 . Uiso c ?
H(18) 0.4109 0.3216 0.0768 0.037 1.000 . Uiso c ?
H(19) 0.3370 0.3219 0.1110 0.037 1.000 . Uiso c ?
H(20) 0.4943 0.4960 0.1712 0.041 1.000 . Uiso c ?
H(21) 0.3784 0.5267 0.1465 0.041 1.000 . Uiso c ?
H(22) 0.3813 0.4268 0.1644 0.041 1.000 . Uiso c ?
H(23) 0.7759 0.2047 0.1638 0.048 1.000 . Uiso c ?
H(24) 0.8008 0.2146 0.1237 0.048 1.000 . Uiso c ?
H(25) 0.9044 0.2432 0.1528 0.048 1.000 . Uiso c ?
H(26) 0.8493 0.3915 0.2010 0.041 1.000 . Uiso c ?
H(27) 0.7315 0.4555 0.1936 0.041 1.000 . Uiso c ?
H(28) 0.7159 0.3495 0.2046 0.041 1.000 . Uiso c ?
H(29) 0.2426 0.7023 0.2458 0.035 1.000 . Uiso c ?
H(30) 0.2109 0.7208 0.2850 0.035 1.000 . Uiso c ?
H(31) -0.0010 0.7854 0.2823 0.062 1.000 . Uiso c ?
H(32) 0.0182 0.8051 0.2424 0.062 1.000 . Uiso c ?
H(33) -0.1064 0.7598 0.2533 0.062 1.000 . Uiso c ?
H(34) -0.0627 0.6332 0.2032 0.063 1.000 . Uiso c ?
H(35) 0.0676 0.6786 0.1978 0.063 1.000 . Uiso c ?
H(36) 0.0565 0.5694 0.2040 0.063 1.000 . Uiso c ?
H(37) 0.4839 0.5987 0.3145 0.046 1.000 . Uiso c ?
H(38) 0.4595 0.6840 0.2885 0.046 1.000 . Uiso c ?
H(39) 0.3861 0.6764 0.3227 0.046 1.000 . Uiso c ?
H(40) 0.3186 0.4940 0.2298 0.073 1.000 . Uiso c ?
H(41) 0.4079 0.5817 0.2307 0.073 1.000 . Uiso c ?
H(42) 0.4458 0.4908 0.2526 0.073 1.000 . Uiso c ?
H(43) -0.0333 0.4166 0.3787 0.041 1.000 . Uiso c ?
H(44) -0.0664 0.3175 0.3621 0.041 1.000 . Uiso c ?
H(45) -0.2823 0.3752 0.2869 0.052 1.000 . Uiso c ?
H(46) -0.1597 0.3158 0.2855 0.052 1.000 . Uiso c ?
H(47) -0.2445 0.3030 0.3171 0.052 1.000 . Uiso c ?
H(48) -0.2039 0.5338 0.3667 0.046 1.000 . Uiso c ?
H(49) -0.3081 0.5197 0.3361 0.046 1.000 . Uiso c ?
H(50) -0.2824 0.4403 0.3646 0.046 1.000 . Uiso c ?
H(51) 0.1134 0.2031 0.3575 0.054 1.000 . Uiso c ?
H(52) 0.0855 0.2288 0.3175 0.054 1.000 . Uiso c ?
H(53) 0.2233 0.2269 0.3339 0.054 1.000 . Uiso c ?
H(54) 0.1523 0.3170 0.4075 0.040 1.000 . Uiso c ?
H(55) 0.2769 0.3591 0.3952 0.040 1.000 . Uiso c ?
H(56) 0.1681 0.4268 0.4041 0.040 1.000 . Uiso c ?
H(57a) -0.1512 0.1970 0.0564 0.023 0.450 . Uiso d ?
H(57) -0.1484 0.0858 0.0781 0.062 0.550 . Uiso d ?
H(58a) -0.1076 0.2116 0.0182 0.023 0.450 . Uiso d ?
H(58) -0.1703 0.1853 0.0605 0.062 0.550 . Uiso d ?
H(59) 0.0365 0.0522 0.1025 0.070 1.000 . Uiso c ?
H(60) 0.1541 0.1176 0.1023 0.070 1.000 . Uiso c ?
H(61) 0.0243 0.1609 0.1096 0.070 1.000 . Uiso c ?
H(62a) 0.2084 0.2376 0.0601 0.059 0.450 . Uiso d ?
H(62) 0.1392 0.2718 0.0486 0.037 0.550 . Uiso d ?
H(63a) 0.1180 0.2756 0.0291 0.059 0.450 . Uiso d ?
H(63) 0.0191 0.2733 0.0227 0.037 0.550 . Uiso d ?
H(64a) 0.0866 0.2916 0.0684 0.059 0.450 . Uiso d ?
H(64) 0.0084 0.2886 0.0634 0.037 0.550 . Uiso d ?
H(65) -0.3583 0.1872 0.0143 0.051 1.000 . Uiso c ?
H(66) -0.2724 0.1856 -0.0175 0.051 1.000 . Uiso c ?
H(67) -0.3832 0.1139 -0.0164 0.051 1.000 . Uiso c ?
H(68) -0.3571 0.0597 0.0639 0.079 1.000 . Uiso c ?
H(69) -0.3815 -0.0244 0.0374 0.079 1.000 . Uiso c ?
H(70) -0.2681 -0.0282 0.0656 0.079 1.000 . Uiso c ?

loop_
_atom_site_aniso_label
_atom_site_aniso_U_11
_atom_site_aniso_U_22
_atom_site_aniso_U_33
_atom_site_aniso_U_12
_atom_site_aniso_U_13
_atom_site_aniso_U_23
I(1) 0.0179(4) 0.0156(5) 0.0178(3) 0.0031(4) 0.0026(3) -0.0061(3)
I(2) 0.0222(4) 0.0220(6) 0.0223(3) 0.0022(4) 0.0003(3) -0.0106(4)
I(3) 0.0109(4) 0.0204(5) 0.0345(4) 0.0036(4) 0.0011(3) 0.0010(4)
I(4) 0.0124(4) 0.0367(6) 0.0216(3) 0.0028(4) -0.0048(3) 0.0039(3)
I(5) 0.0325(5) 0.0204(6) 0.0223(3) 0.0035(4) -0.0068(3) -0.0065(4)
I(6) 0.0356(5) 0.0196(6) 0.0200(3) 0.0019(4) -0.0020(3) -0.0053(4)
I(7) 0.0248(5) 0.0479(8) 0.0379(4) 0.0140(5) 0.0080(4) 0.0146(4)
I(8) 0.0273(5) 0.0350(7) 0.0429(4) 0.0143(5) 0.0068(4) 0.0079(4)
I(9) 0.0371(5) 0.0208(6) 0.0420(4) -0.0093(5) -0.0175(4) 0.0148(4)
I(10) 0.0308(5) 0.0507(8) 0.0331(4) -0.0209(5) 0.0065(3) -0.0142(4)
Pd(1) 0.0082(4) 0.0106(6) 0.0145(4) 0.0014(4) 0.0051(3) 0.0011(3)
Pd(2) 0.0082(4) 0.0143(6) 0.0160(4) 0.0004(4) 0.0019(3) 0.0038(4)
Pd(3) 0.0229(5) 0.0200(7) 0.0190(4) -0.0060(5) -0.0041(3) 0.0081(4)
Pd(4) 0.0222(5) 0.0169(6) 0.0197(4) -0.0044(5) -0.0036(3) 0.0055(4)
Pd(5) 0.0272(5) 0.0147(6) 0.0285(4) 0.0035(5) -0.0115(4) -0.0074(4)
P(1) 0.0106(15) 0.014(2) 0.0151(12) 0.0016(13) 0.0023(10) 0.0016(11)
P(2) 0.0103(15) 0.018(2) 0.0217(13) 0.0015(13) 0.0068(11) 0.0030(12)
P(3) 0.0115(15) 0.017(2) 0.0161(12) -0.0022(13) 0.0050(10) 0.0005(12)
P(4) 0.016(2) 0.018(2) 0.0155(12) -0.0012(14) 0.0023(11) 0.0054(11)
P(5) 0.026(2) 0.020(2) 0.0210(14) -0.0027(15) -0.0027(12) 0.0082(13)
P(6) 0.027(2) 0.029(2) 0.0282(15) -0.009(2) -0.0025(13) 0.0103(15)
P(7) 0.026(2) 0.026(2) 0.0278(15) -0.011(2) -0.0056(13) 0.0137(14)
P(8) 0.028(2) 0.019(2) 0.0159(13) -0.0060(15) -0.0067(12) 0.0078(12)
P(9) 0.030(2) 0.018(2) 0.0217(14) 0.0010(15) -0.0080(12) -0.0062(13)
P(10) 0.029(2) 0.023(2) 0.044(2) 0.012(2) -0.0156(15) -0.018(2)
C(1) 0.024(7) 0.021(8) 0.016(5) 0.001(6) 0.011(4) 0.003(5)
C(2) 0.023(7) 0.018(8) 0.041(6) 0.011(6) -0.012(5) 0.009(5)
C(3) 0.017(7) 0.054(12) 0.044(7) 0.003(7) -0.002(6) 0.037(7)
C(4) 0.045(10) 0.009(8) 0.042(7) -0.006(7) 0.020(7) 0.002(6)
C(5) 0.017(7) 0.029(9) 0.042(7) 0.002(6) 0.016(5) 0.016(6)
C(6) 0.023(7) 0.026(8) 0.031(6) -0.002(6) 0.003(5) 0.003(5)
C(7) 0.038(9) 0.017(10) 0.035(7) -0.010(7) -0.006(6) 0.000(6)
C(8) 0.008(6) 0.065(12) 0.026(5) 0.006(6) -0.006(4) -0.007(6)
C(9) 0.038(9) 0.018(8) 0.062(8) 0.002(7) 0.012(7) 0.021(6)
C(10) 0.027(7) 0.049(11) 0.026(6) -0.014(7) 0.007(5) 0.012(6)
C(11) 0.034(8) 0.022(8) 0.030(6) -0.014(6) -0.007(5) 0.001(5)
C(12) 0.076(12) 0.048(11) 0.042(7) 0.010(9) 0.030(8) 0.005(7)
C(13) 0.079(13) 0.070(15) 0.012(6) -0.034(10) 0.009(6) 0.006(6)
C(14) 0.040(9) 0.042(13) 0.035(7) 0.008(8) 0.016(7) 0.002(7)
C(15) 0.114(15) 0.045(11) 0.031(7) -0.033(10) 0.051(8) -0.021(7)
C(16) 0.036(8) 0.029(9) 0.037(6) -0.007(7) 0.000(5) 0.022(6)
C(17) 0.050(11) 0.043(13) 0.038(8) -0.014(9) 0.005(7) 0.000(7)
C(18) 0.036(8) 0.055(12) 0.027(6) 0.004(7) 0.006(6) -0.005(6)
C(19) 0.095(13) 0.008(7) 0.044(7) -0.008(8) 0.038(8) -0.004(6)
C(20) 0.060(10) 0.016(9) 0.021(6) -0.012(7) -0.003(6) 0.002(5)
C(21) 0.007(11) 0.06(2) 0.08(2) 0.007(13) -0.006(11) -0.06(2)
C(22) 0.079(13) 0.079(14) 0.018(6) 0.043(11) 0.005(6) 0.015(7)
C(24) 0.032(9) 0.040(13) 0.060(9) -0.001(8) 0.016(8) 0.003(8)
C(25) 0.13(2) 0.031(10) 0.037(8) 0.020(11) 0.042(10) 0.011(7)

loop_
_atom_type_symbol
_atom_type_oxidation_number
_atom_type_number_in_cell
_atom_type_scat_dispersion_real
_atom_type_scat_dispersion_imag
_atom_type_scat_source
C 0 100 0.002 0.002
;International Tables for Crystallography
(1992, Vol. C, Tables 4.2.6.8 and 6.1.1.1)
;
H 0 280 0.000 0.000
;International Tables for Crystallography
(1992, Vol. C, Table 6.1.1.2)
;
I 0 40 -0.726 1.812
;International Tables for Crystallography
(1992, Vol. C, Tables 4.2.6.8 and 6.1.1.1)
;
P 0 40 0.090 0.095
;International Tables for Crystallography
(1992, Vol. C, Tables 4.2.6.8 and 6.1.1.1)
;
Pd 0 20 -1.177 1.007
;International Tables for Crystallography
(1992, Vol. C, Tables 4.2.6.8 and 6.1.1.1)
;

loop_
_geom_angle_atom_site_label_1
_geom_angle_atom_site_label_2
_geom_angle_atom_site_label_3
_geom_angle
_geom_angle_site_symmetry_1
_geom_angle_site_symmetry_2
_geom_angle_site_symmetry_3
_geom_angle_publ_flag
Pd(1) I(1) Pd(2) 62.27(3) . . . yes
Pd(1) I(2) Pd(2) 60.58(3) . . . yes
Pd(3) I(5) Pd(4) 59.95(3) . . . yes
Pd(3) I(6) Pd(4) 61.43(4) . . . yes
Pd(5) I(9) Pd(5) 62.03(4) . . 3 yes
I(1) Pd(1) I(2) 119.82(4) . . . yes
I(1) Pd(1) I(3) 128.84(4) . . . yes
I(1) Pd(1) Pd(2) 59.42(3) . . . yes
I(1) Pd(1) P(1) 89.88(9) . . . yes
I(1) Pd(1) P(3) 91.88(10) . . . yes
I(2) Pd(1) I(3) 111.29(4) . . . yes
I(2) Pd(1) Pd(2) 60.46(3) . . . yes
I(2) Pd(1) P(1) 90.87(9) . . . yes
I(2) Pd(1) P(3) 93.21(8) . . . yes
I(3) Pd(1) Pd(2) 171.74(5) . . . yes
I(3) Pd(1) P(1) 86.96(9) . . . yes
I(3) Pd(1) P(3) 87.48(9) . . . yes
Pd(2) Pd(1) P(1) 93.10(9) . . . yes
Pd(2) Pd(1) P(3) 92.72(9) . . . yes
P(1) Pd(1) P(3) 174.02(12) . . . yes
I(1) Pd(2) I(2) 117.23(4) . . . yes
I(1) Pd(2) I(4) 127.74(5) . . . yes
I(1) Pd(2) Pd(1) 58.32(3) . . . yes
I(1) Pd(2) P(2) 90.07(9) . . . yes
I(1) Pd(2) P(4) 93.20(9) . . . yes
I(2) Pd(2) I(4) 114.99(4) . . . yes
I(2) Pd(2) Pd(1) 58.97(3) . . . yes
I(2) Pd(2) P(2) 90.80(10) . . . yes
I(2) Pd(2) P(4) 91.67(10) . . . yes
I(4) Pd(2) Pd(1) 173.95(5) . . . yes
I(4) Pd(2) P(2) 87.29(9) . . . yes
I(4) Pd(2) P(4) 87.18(9) . . . yes
Pd(1) Pd(2) P(2) 93.07(9) . . . yes
Pd(1) Pd(2) P(4) 92.45(9) . . . yes
P(2) Pd(2) P(4) 174.46(13) . . . yes
I(5) Pd(3) I(6) 118.29(5) . . . yes
I(5) Pd(3) I(7) 115.30(5) . . . yes
I(5) Pd(3) Pd(4) 58.94(3) . . . yes
I(5) Pd(3) P(5) 91.55(10) . . . yes
I(5) Pd(3) P(7) 91.46(12) . . . yes
I(6) Pd(3) I(7) 126.41(5) . . . yes
I(6) Pd(3) Pd(4) 59.35(3) . . . yes
I(6) Pd(3) P(5) 92.51(10) . . . yes
I(6) Pd(3) P(7) 90.72(10) . . . yes
I(7) Pd(3) Pd(4) 174.24(5) . . . yes
I(7) Pd(3) P(5) 86.84(10) . . . yes
I(7) Pd(3) P(7) 87.09(10) . . . yes
Pd(4) Pd(3) P(5) 93.01(10) . . . yes
Pd(4) Pd(3) P(7) 93.07(10) . . . yes
P(5) Pd(3) P(7) 173.91(15) . . . yes
I(5) Pd(4) I(6) 120.31(5) . . . yes
I(5) Pd(4) I(8) 113.42(5) . . . yes
I(5) Pd(4) Pd(3) 61.10(3) . . . yes
I(5) Pd(4) P(6) 92.32(10) . . . yes
I(5) Pd(4) P(8) 91.92(9) . . . yes
I(6) Pd(4) I(8) 126.25(5) . . . yes
I(6) Pd(4) Pd(3) 59.22(3) . . . yes
I(6) Pd(4) P(6) 91.16(12) . . . yes
I(6) Pd(4) P(8) 90.32(10) . . . yes
I(8) Pd(4) Pd(3) 174.53(5) . . . yes
I(8) Pd(4) P(6) 87.70(11) . . . yes
I(8) Pd(4) P(8) 86.76(10) . . . yes
Pd(3) Pd(4) P(6) 92.51(10) . . . yes
Pd(3) Pd(4) P(8) 93.22(10) . . . yes
P(6) Pd(4) P(8) 174.03(14) . . . yes
I(9) Pd(5) I(9) 117.97(4) . . 3 yes
I(9) Pd(5) I(10) 123.94(5) . . . yes
I(9) Pd(5) Pd(5) 59.53(5) . . 3 yes
I(9) Pd(5) P(9) 90.79(11) . . . yes
I(9) Pd(5) P(10) 91.28(12) . . 3 yes
I(9) Pd(5) I(10) 118.09(5) 3 . . yes
I(9) Pd(5) Pd(5) 58.44(4) 3 . 3 yes
I(9) Pd(5) P(9) 91.99(10) 3 . . yes
I(9) Pd(5) P(10) 91.87(10) 3 . 3 yes
I(10) Pd(5) Pd(5) 176.53(7) . . 3 yes
I(10) Pd(5) P(9) 87.38(10) . . . yes
I(10) Pd(5) P(10) 86.93(11) . . 3 yes
Pd(5) Pd(5) P(9) 92.70(10) 3 . . yes
Pd(5) Pd(5) P(10) 93.06(11) 3 . 3 yes
P(9) Pd(5) P(10) 174.15(14) . . 3 yes
Pd(1) P(1) C(1) 114.3(4) . . . yes
Pd(1) P(1) C(2) 116.3(4) . . . yes
Pd(1) P(1) C(3) 113.7(6) . . . yes
C(1) P(1) C(2) 103.4(6) . . . yes
C(1) P(1) C(3) 103.3(6) . . . yes
C(2) P(1) C(3) 104.2(7) . . . yes
Pd(2) P(2) C(1) 114.3(4) . . . yes
Pd(2) P(2) C(4) 115.1(4) . . . yes
Pd(2) P(2) C(5) 115.1(5) . . . yes
C(1) P(2) C(4) 106.9(7) . . . yes
C(1) P(2) C(5) 100.6(5) . . . yes
C(4) P(2) C(5) 103.2(7) . . . yes
Pd(1) P(3) C(6) 113.2(4) . . . yes
Pd(1) P(3) C(7) 115.4(5) . . . yes
Pd(1) P(3) C(8) 116.4(6) . . . yes
C(6) P(3) C(7) 101.5(7) . . . yes
C(6) P(3) C(8) 104.9(6) . . . yes
C(7) P(3) C(8) 103.8(7) . . . yes
Pd(2) P(4) C(6) 113.4(4) . . . yes
Pd(2) P(4) C(9) 117.0(4) . . . yes
Pd(2) P(4) C(10) 115.2(6) . . . yes
C(6) P(4) C(9) 98.6(7) . . . yes
C(6) P(4) C(10) 105.9(6) . . . yes
C(9) P(4) C(10) 104.9(8) . . . yes
Pd(3) P(5) C(11) 113.5(4) . . . yes
Pd(3) P(5) C(12) 113.7(5) . . . yes
Pd(3) P(5) C(13) 117.4(7) . . . yes
C(11) P(5) C(12) 99.2(8) . . . yes
C(11) P(5) C(13) 110.1(7) . . . yes
C(12) P(5) C(13) 100.7(9) . . . yes
Pd(4) P(6) C(11) 113.7(4) . . . yes
Pd(4) P(6) C(14) 114.4(5) . . . yes
Pd(4) P(6) C(15) 116.2(6) . . . yes
C(11) P(6) C(14) 97.2(8) . . . yes
C(11) P(6) C(15) 109.1(7) . . . yes
C(14) P(6) C(15) 104.2(7) . . . yes
Pd(3) P(7) C(16) 113.9(4) . . . yes
Pd(3) P(7) C(17) 115.3(5) . . . yes
Pd(3) P(7) C(18) 114.4(6) . . . yes
C(16) P(7) C(17) 107.5(8) . . . yes
C(16) P(7) C(18) 99.7(6) . . . yes
C(17) P(7) C(18) 104.4(8) . . . yes
Pd(4) P(8) C(16) 114.7(4) . . . yes
Pd(4) P(8) C(19) 118.1(4) . . . yes
Pd(4) P(8) C(20) 114.7(5) . . . yes
C(16) P(8) C(19) 105.5(7) . . . yes
C(16) P(8) C(20) 97.2(6) . . . yes
C(19) P(8) C(20) 104.1(7) . . . yes
Pd(5) P(9) C(21) 117.6(7) . . . yes
Pd(5) P(9) C(21a) 112.3(8) . . . yes
Pd(5) P(9) C(22) 117.1(6) . . . yes
Pd(5) P(9) C(23) 120.2(7) . . . yes
Pd(5) P(9) C(23a) 109.7(10) . . . yes
C(21) P(9) C(21a) 32.8(11) . . . yes
C(21) P(9) C(22) 89.7(10) . . . yes
C(21) P(9) C(23) 102.2(13) . . . yes
C(21) P(9) C(23a) 124.4(15) . . . yes
C(21a) P(9) C(22) 117.9(9) . . . yes
C(21a) P(9) C(23) 78.7(12) . . . yes
C(21a) P(9) C(23a) 103.2(15) . . . yes
C(22) P(9) C(23) 105.1(11) . . . yes
C(22) P(9) C(23a) 93.5(12) . . . yes
C(23) P(9) C(23a) 24.5(12) . . . yes
Pd(5) P(10) C(21) 118.1(7) 3 . . yes
Pd(5) P(10) C(21a) 109.5(8) 3 . . yes
Pd(5) P(10) C(24) 115.5(6) 3 . . yes
Pd(5) P(10) C(25) 115.2(6) 3 . . yes
C(21) P(10) C(21a) 32.0(11) . . . yes
C(21) P(10) C(24) 111.2(12) . . . yes
C(21) P(10) C(25) 88.5(11) . . . yes
C(21a) P(10) C(24) 91.4(10) . . . yes
C(21a) P(10) C(25) 118.5(9) . . . yes
C(24) P(10) C(25) 104.6(8) . . . yes
P(1) C(1) P(2) 119.6(5) . . . yes
P(1) C(1) H(1) 106.9 . . . no
P(1) C(1) H(2) 106.9 . . . no
P(2) C(1) H(1) 106.9 . . . no
P(2) C(1) H(2) 106.9 . . . no
H(1) C(1) H(2) 109.4 . . . no
P(1) C(2) H(3) 109.7 . . . no
P(1) C(2) H(4) 109.5 . . . no
P(1) C(2) H(5) 109.3 . . . no
H(3) C(2) H(4) 109.8 . . . no
H(3) C(2) H(5) 109.4 . . . no
H(4) C(2) H(5) 109.2 . . . no
P(1) C(3) H(6) 109.4 . . . no
P(1) C(3) H(7) 109.4 . . . no
P(1) C(3) H(8) 109.5 . . . no
H(6) C(3) H(7) 109.4 . . . no
H(6) C(3) H(8) 109.6 . . . no
H(7) C(3) H(8) 109.5 . . . no
P(2) C(4) H(9) 109.6 . . . no
P(2) C(4) H(10) 109.4 . . . no
P(2) C(4) H(11) 109.4 . . . no
H(9) C(4) H(10) 109.6 . . . no
H(9) C(4) H(11) 109.6 . . . no
H(10) C(4) H(11) 109.3 . . . no
P(2) C(5) H(12) 109.5 . . . no
P(2) C(5) H(13) 109.5 . . . no
P(2) C(5) H(14) 109.6 . . . no
H(12) C(5) H(13) 109.3 . . . no
H(12) C(5) H(14) 109.5 . . . no
H(13) C(5) H(14) 109.5 . . . no
P(3) C(6) P(4) 118.4(8) . . . yes
P(3) C(6) H(15) 107.1 . . . no
P(3) C(6) H(16) 107.1 . . . no
P(4) C(6) H(15) 107.2 . . . no
P(4) C(6) H(16) 107.2 . . . no
H(15) C(6) H(16) 109.6 . . . no
P(3) C(7) H(17) 109.3 . . . no
P(3) C(7) H(18) 109.4 . . . no
P(3) C(7) H(19) 109.3 . . . no
H(17) C(7) H(18) 109.6 . . . no
H(17) C(7) H(19) 109.5 . . . no
H(18) C(7) H(19) 109.6 . . . no
P(3) C(8) H(20) 109.5 . . . no
P(3) C(8) H(21) 109.4 . . . no
P(3) C(8) H(22) 109.5 . . . no
H(20) C(8) H(21) 109.5 . . . no
H(20) C(8) H(22) 109.5 . . . no
H(21) C(8) H(22) 109.5 . . . no
P(4) C(9) H(23) 109.4 . . . no
P(4) C(9) H(24) 109.3 . . . no
P(4) C(9) H(25) 109.3 . . . no
H(23) C(9) H(24) 109.6 . . . no
H(23) C(9) H(25) 109.6 . . . no
H(24) C(9) H(25) 109.5 . . . no
P(4) C(10) H(26) 109.4 . . . no
P(4) C(10) H(27) 109.4 . . . no
P(4) C(10) H(28) 109.4 . . . no
H(26) C(10) H(27) 109.6 . . . no
H(26) C(10) H(28) 109.5 . . . no
H(27) C(10) H(28) 109.5 . . . no
P(5) C(11) P(6) 115.4(7) . . . yes
P(5) C(11) H(29) 107.9 . . . no
P(5) C(11) H(30) 107.9 . . . no
P(6) C(11) H(29) 108.0 . . . no
P(6) C(11) H(30) 108.1 . . . no
H(29) C(11) H(30) 109.3 . . . no
P(5) C(12) H(31) 109.8 . . . no
P(5) C(12) H(32) 109.5 . . . no
P(5) C(12) H(33) 109.7 . . . no
H(31) C(12) H(32) 109.3 . . . no
H(31) C(12) H(33) 109.5 . . . no
H(32) C(12) H(33) 109.1 . . . no
P(5) C(13) H(34) 109.5 . . . no
P(5) C(13) H(35) 109.5 . . . no
P(5) C(13) H(36) 109.5 . . . no
H(34) C(13) H(35) 109.5 . . . no
H(34) C(13) H(36) 109.4 . . . no
H(35) C(13) H(36) 109.5 . . . no
P(6) C(14) H(37) 109.6 . . . no
P(6) C(14) H(38) 109.5 . . . no
P(6) C(14) H(39) 109.5 . . . no
H(37) C(14) H(38) 109.5 . . . no
H(37) C(14) H(39) 109.4 . . . no
H(38) C(14) H(39) 109.3 . . . no
P(6) C(15) H(40) 109.4 . . . no
P(6) C(15) H(41) 109.5 . . . no
P(6) C(15) H(42) 109.6 . . . no
H(40) C(15) H(41) 109.3 . . . no
H(40) C(15) H(42) 109.5 . . . no
H(41) C(15) H(42) 109.6 . . . no
P(7) C(16) P(8) 118.1(6) . . . yes
P(7) C(16) H(43) 107.3 . . . no
P(7) C(16) H(44) 107.2 . . . no
P(8) C(16) H(43) 107.3 . . . no
P(8) C(16) H(44) 107.3 . . . no
H(43) C(16) H(44) 109.5 . . . no
P(7) C(17) H(45) 109.3 . . . no
P(7) C(17) H(46) 109.5 . . . no
P(7) C(17) H(47) 109.5 . . . no
H(45) C(17) H(46) 109.4 . . . no
H(45) C(17) H(47) 109.4 . . . no
H(46) C(17) H(47) 109.7 . . . no
P(7) C(18) H(48) 109.5 . . . no
P(7) C(18) H(49) 109.4 . . . no
P(7) C(18) H(50) 109.3 . . . no
H(48) C(18) H(49) 109.7 . . . no
H(48) C(18) H(50) 109.5 . . . no
H(49) C(18) H(50) 109.4 . . . no
P(8) C(19) H(51) 109.3 . . . no
P(8) C(19) H(52) 108.9 . . . no
P(8) C(19) H(53) 109.9 . . . no
H(51) C(19) H(52) 108.8 . . . no
H(51) C(19) H(53) 110.2 . . . no
H(52) C(19) H(53) 109.6 . . . no
P(8) C(20) H(54) 109.5 . . . no
P(8) C(20) H(55) 109.5 . . . no
P(8) C(20) H(56) 109.5 . . . no
H(54) C(20) H(55) 109.5 . . . no
H(54) C(20) H(56) 109.5 . . . no
H(55) C(20) H(56) 109.5 . . . no
P(9) C(21) P(10) 113.3(11) . . . yes
P(9) C(21) C(21a) 65.0(19) . . . yes
P(9) C(21) H(57a) 93.3 . . . no
P(9) C(21) H(57) 108.6 . . . no
P(9) C(21) H(58) 108.6 . . . no
P(10) C(21) C(21a) 79.0(21) . . . yes
P(10) C(21) H(57a) 109.5 . . . no
P(10) C(21) H(57) 108.4 . . . no
P(10) C(21) H(58) 108.4 . . . no
C(21a) C(21) H(57a) 54.8 . . . no
C(21a) C(21) H(57) 172.1 . . . no
C(21a) C(21) H(58) 69.7 . . . no
H(57a) C(21) H(57) 123.0 . . . no
H(57a) C(21) H(58) 17.0 . . . no
H(57) C(21) H(58) 109.5 . . . no
P(9) C(21a) P(10) 116.5(15) . . . yes
P(9) C(21a) C(21) 82.2(21) . . . yes
P(9) C(21a) H(57a) 107.6 . . . no
P(9) C(21a) H(58a) 107.7 . . . no
P(9) C(21a) H(58) 110.1 . . . no
P(10) C(21a) C(21) 69.0(20) . . . yes
P(10) C(21a) H(57a) 107.8 . . . no
P(10) C(21a) H(58a) 107.9 . . . no
P(10) C(21a) H(58) 94.9 . . . no
C(21) C(21a) H(57a) 63.9 . . . no
C(21) C(21a) H(58a) 169.7 . . . no
C(21) C(21a) H(58) 52.2 . . . no
H(57a) C(21a) H(58a) 109.2 . . . no
H(57a) C(21a) H(58) 14.1 . . . no
H(58a) C(21a) H(58) 119.8 . . . no
P(9) C(22) H(59) 109.4 . . . no
P(9) C(22) H(60) 109.5 . . . no
P(9) C(22) H(61) 109.6 . . . no
H(59) C(22) H(60) 109.3 . . . no
H(59) C(22) H(61) 109.4 . . . no
H(60) C(22) H(61) 109.6 . . . no
P(9) C(23) C(23a) 86.9(39) . . . yes
P(9) C(23) H(62) 109.9 . . . no
P(9) C(23) H(63a) 115.9 . . . no
P(9) C(23) H(63) 109.0 . . . no
P(9) C(23) H(64a) 114.9 . . . no
P(9) C(23) H(64) 109.1 . . . no
C(23a) C(23) H(62) 24.6 . . . no
C(23a) C(23) H(63a) 62.9 . . . no
C(23a) C(23) H(63) 127.9 . . . no
C(23a) C(23) H(64a) 62.8 . . . no
C(23a) C(23) H(64) 112.0 . . . no
H(62) C(23) H(63a) 45.3 . . . no
H(62) C(23) H(63) 109.9 . . . no
H(62) C(23) H(64a) 61.2 . . . no
H(62) C(23) H(64) 110.1 . . . no
H(63a) C(23) H(63) 65.6 . . . no
H(63a) C(23) H(64a) 99.8 . . . no
H(63a) C(23) H(64) 133.9 . . . no
H(63) C(23) H(64a) 135.5 . . . no
H(63) C(23) H(64) 108.7 . . . no
H(64a) C(23) H(64) 50.3 . . . no
P(9) C(23a) C(23) 68.6(37) . . . yes
P(9) C(23a) H(62a) 109.9 . . . no
P(9) C(23a) H(62) 158.7 . . . no
P(9) C(23a) H(63a) 109.7 . . . no
P(9) C(23a) H(64a) 109.2 . . . no
C(23) C(23a) H(62a) 178.5 . . . no
C(23) C(23a) H(62) 102.0 . . . no
C(23) C(23a) H(63a) 70.8 . . . no
C(23) C(23a) H(64a) 71.5 . . . no
H(62a) C(23a) H(62) 79.4 . . . no
H(62a) C(23a) H(63a) 110.0 . . . no
H(62a) C(23a) H(64a) 109.2 . . . no
H(62) C(23a) H(63a) 49.3 . . . no
H(62) C(23a) H(64a) 84.3 . . . no
H(63a) C(23a) H(64a) 108.9 . . . no
P(10) C(24) H(65) 109.7 . . . no
P(10) C(24) H(66) 109.6 . . . no
P(10) C(24) H(67) 109.5 . . . no
H(65) C(24) H(66) 109.5 . . . no
H(65) C(24) H(67) 109.3 . . . no
H(66) C(24) H(67) 109.2 . . . no
P(10) C(25) H(68) 109.3 . . . no
P(10) C(25) H(69) 109.5 . . . no
P(10) C(25) H(70) 109.4 . . . no
H(68) C(25) H(69) 109.5 . . . no
H(68) C(25) H(70) 109.3 . . . no
H(69) C(25) H(70) 109.6 . . . no

loop_
_geom_bond_atom_site_label_1
_geom_bond_atom_site_label_2
_geom_bond_distance
_geom_bond_site_symmetry_1
_geom_bond_site_symmetry_2
_geom_bond_publ_flag
I(1) Pd(1) 2.7953(13) . . yes
I(1) Pd(2) 2.8279(12) . . yes
I(2) Pd(1) 2.8602(12) . . yes
I(2) Pd(2) 2.9040(14) . . yes
I(3) Pd(1) 2.6773(13) . . yes
I(4) Pd(2) 2.6677(13) . . yes
I(5) Pd(3) 2.917(2) . . yes
I(5) Pd(4) 2.8543(13) . . yes
I(6) Pd(3) 2.8213(13) . . yes
I(6) Pd(4) 2.8254(15) . . yes
I(7) Pd(3) 2.6662(15) . . yes
I(8) Pd(4) 2.6661(15) . . yes
I(9) Pd(5) 2.823(2) . . yes
I(9) Pd(5) 2.8555(14) . 3 yes
I(10) Pd(5) 2.6586(15) . . yes
Pd(1) Pd(2) 2.9075(14) . . yes
Pd(1) P(1) 2.305(3) . . yes
Pd(1) P(3) 2.305(3) . . yes
Pd(2) P(2) 2.309(3) . . yes
Pd(2) P(4) 2.304(4) . . yes
Pd(3) Pd(4) 2.8842(13) . . yes
Pd(3) P(5) 2.303(4) . . yes
Pd(3) P(7) 2.306(4) . . yes
Pd(4) P(6) 2.316(4) . . yes
Pd(4) P(8) 2.302(4) . . yes
Pd(5) Pd(5) 2.926(2) . 3 yes
Pd(5) P(9) 2.300(4) . . yes
Pd(5) P(10) 2.309(4) . 3 yes
P(1) C(1) 1.829(12) . . yes
P(1) C(2) 1.821(15) . . yes
P(1) C(3) 1.810(13) . . yes
P(2) C(1) 1.822(12) . . yes
P(2) C(4) 1.82(2) . . yes
P(2) C(5) 1.815(13) . . yes
P(3) C(6) 1.826(15) . . yes
P(3) C(7) 1.834(15) . . yes
P(3) C(8) 1.802(12) . . yes
P(4) C(6) 1.800(14) . . yes
P(4) C(9) 1.82(2) . . yes
P(4) C(10) 1.803(13) . . yes
P(5) C(11) 1.834(13) . . yes
P(5) C(12) 1.82(2) . . yes
P(5) C(13) 1.742(12) . . yes
P(6) C(11) 1.842(15) . . yes
P(6) C(14) 1.79(2) . . yes
P(6) C(15) 1.791(12) . . yes
P(7) C(16) 1.849(13) . . yes
P(7) C(17) 1.76(2) . . yes
P(7) C(18) 1.852(14) . . yes
P(8) C(16) 1.810(13) . . yes
P(8) C(19) 1.789(14) . . yes
P(8) C(20) 1.809(12) . . yes
P(9) C(21) 1.93(2) . . yes
P(9) C(21a) 1.76(3) . . yes
P(9) C(22) 1.772(12) . . yes
P(9) C(23) 1.79(3) . . yes
P(9) C(23a) 1.92(4) . . yes
P(10) C(21) 1.85(2) . . yes
P(10) C(21a) 1.95(3) . . yes
P(10) C(24) 1.75(2) . . yes
P(10) C(25) 1.807(15) . . yes
C(1) H(1) 0.98 . . no
C(1) H(2) 0.98 . . no
C(2) H(3) 0.98 . . no
C(2) H(4) 0.98 . . no
C(2) H(5) 0.98 . . no
C(3) H(6) 0.98 . . no
C(3) H(7) 0.98 . . no
C(3) H(8) 0.98 . . no
C(4) H(9) 0.98 . . no
C(4) H(10) 0.98 . . no
C(4) H(11) 0.98 . . no
C(5) H(12) 0.98 . . no
C(5) H(13) 0.98 . . no
C(5) H(14) 0.98 . . no
C(6) H(15) 0.98 . . no
C(6) H(16) 0.98 . . no
C(7) H(17) 0.98 . . no
C(7) H(18) 0.98 . . no
C(7) H(19) 0.98 . . no
C(8) H(20) 0.98 . . no
C(8) H(21) 0.98 . . no
C(8) H(22) 0.98 . . no
C(9) H(23) 0.98 . . no
C(9) H(24) 0.98 . . no
C(9) H(25) 0.98 . . no
C(10) H(26) 0.98 . . no
C(10) H(27) 0.98 . . no
C(10) H(28) 0.98 . . no
C(11) H(29) 0.98 . . no
C(11) H(30) 0.98 . . no
C(12) H(31) 0.98 . . no
C(12) H(32) 0.98 . . no
C(12) H(33) 0.98 . . no
C(13) H(34) 0.98 . . no
C(13) H(35) 0.98 . . no
C(13) H(36) 0.98 . . no
C(14) H(37) 0.98 . . no
C(14) H(38) 0.98 . . no
C(14) H(39) 0.98 . . no
C(15) H(40) 0.98 . . no
C(15) H(41) 0.98 . . no
C(15) H(42) 0.98 . . no
C(16) H(43) 0.98 . . no
C(16) H(44) 0.98 . . no
C(17) H(45) 0.98 . . no
C(17) H(46) 0.98 . . no
C(17) H(47) 0.98 . . no
C(18) H(48) 0.98 . . no
C(18) H(49) 0.98 . . no
C(18) H(50) 0.98 . . no
C(19) H(51) 0.98 . . no
C(19) H(52) 0.99 . . no
C(19) H(53) 0.97 . . no
C(20) H(54) 0.98 . . no
C(20) H(55) 0.98 . . no
C(20) H(56) 0.98 . . no
C(21) C(21a) 1.05(4) . . yes
C(21) H(57a) 1.08 . . no
C(21) H(57) 0.98 . . no
C(21) H(58) 0.98 . . no
C(21a) H(57a) 0.98 . . no
C(21a) H(58a) 0.98 . . no
C(21a) H(58) 1.16 . . no
C(22) H(59) 0.98 . . no
C(22) H(60) 0.98 . . no
C(22) H(61) 0.98 . . no
C(23) C(23a) 0.80(4) . . yes
C(23) H(62) 0.97 . . no
C(23) H(63a) 1.04 . . no
C(23) H(63) 0.99 . . no
C(23) H(64a) 1.05 . . no
C(23) H(64) 0.98 . . no
C(23a) H(62a) 0.97 . . no
C(23a) H(62) 0.41 . . no
C(23a) H(63a) 0.98 . . no
C(23a) H(64a) 0.99 . . no
C(24) H(65) 0.98 . . no
C(24) H(66) 0.98 . . no
C(24) H(67) 0.98 . . no
C(25) H(68) 0.98 . . no
C(25) H(69) 0.98 . . no
C(25) H(70) 0.98 . . no

loop_
_geom_contact_atom_site_label_1
_geom_contact_atom_site_label_2
_geom_contact_distance
_geom_contact_site_symmetry_1
_geom_contact_site_symmetry_2
_geom_contact_publ_flag
I(1) C(21a) 3.72(3) . 1_655 no
I(2) C(17) 3.98(2) . 2 no
I(3) C(5) 3.879(14) . 1_455 no
I(5) C(11) 3.952(13) . 2_545 no
I(6) C(6) 3.893(14) . 2 no
I(7) C(10) 3.99(2) . 1_455 no
I(8) C(18) 3.921(15) . 1_655 no
I(9) C(4) 3.86(2) . 1_445 no
I(10) C(25) 3.98(2) . 1_655 no
C(7) C(23a) 3.53(4) . . no
I(1) H(57a) 3.0868 . 1_655 no
I(2) H(47) 3.0947 . 2 no
I(9) H(10) 3.0490 . 1_445 no
C(7) H(62a) 2.8310 . . no
C(12) H(28) 2.9591 . 2 no
C(14) H(25) 2.8537 . 2_655 no
H(7) H(18) 2.5993 . 3_665 no
H(12) H(17) 2.5153 . 1_655 no
H(15) H(31) 2.5545 . 2_545 no
H(18) H(62a) 2.5753 . . no
H(19) H(62a) 2.6403 . . no
H(21) H(51) 2.5520 . 2 no
H(24) H(58) 2.5259 . 1_655 no
H(25) H(61) 2.4989 . 1_655 no
H(25) H(39) 2.6118 . 2_645 no
H(28) H(33) 2.4599 . 2_545 no
H(28) H(31) 2.6176 . 2_545 no
H(33) H(45) 2.5352 . 2_455 no
H(37) H(49) 2.6380 . 1_655 no

loop_
_geom_torsion_atom_site_label_1
_geom_torsion_atom_site_label_2
_geom_torsion_atom_site_label_3
_geom_torsion_atom_site_label_4
_geom_torsion_site_symmetry_1
_geom_torsion_site_symmetry_2
_geom_torsion_site_symmetry_3
_geom_torsion_site_symmetry_4
_geom_torsion
_geom_torsion_publ_flag
I(1) Pd(1) I(2) Pd(2) . . . . -2.71(4) no
I(1) Pd(1) Pd(2) I(2) . . . . 177.27(4) no
I(1) Pd(1) Pd(2) I(4) . . . . -178.6(5) no
I(1) Pd(1) Pd(2) P(2) . . . . 88.18(10) no
I(1) Pd(1) Pd(2) P(4) . . . . -92.25(10) no
I(1) Pd(1) P(1) C(1) . . . . -46.5(5) no
I(1) Pd(1) P(1) C(2) . . . . -167.0(5) no
I(1) Pd(1) P(1) C(3) . . . . 71.8(6) no
I(1) Pd(1) P(3) C(6) . . . . 44.2(5) no
I(1) Pd(1) P(3) C(7) . . . . -72.1(6) no
I(1) Pd(1) P(3) C(8) . . . . 165.9(4) no
I(1) Pd(2) I(2) Pd(1) . . . . 2.61(4) no
I(1) Pd(2) Pd(1) I(2) . . . . -177.27(4) no
I(1) Pd(2) Pd(1) I(3) . . . . -178.2(3) no
I(1) Pd(2) Pd(1) P(1) . . . . -88.03(9) no
I(1) Pd(2) Pd(1) P(3) . . . . 90.58(9) no
I(1) Pd(2) P(2) C(1) . . . . 45.1(5) no
I(1) Pd(2) P(2) C(4) . . . . 169.4(6) no
I(1) Pd(2) P(2) C(5) . . . . -70.7(5) no
I(1) Pd(2) P(4) C(6) . . . . -39.6(5) no
I(1) Pd(2) P(4) C(9) . . . . 74.2(6) no
I(1) Pd(2) P(4) C(10) . . . . -161.9(6) no
I(2) Pd(1) I(1) Pd(2) . . . . 2.74(4) no
I(2) Pd(1) Pd(2) I(4) . . . . 4.2(5) no
I(2) Pd(1) Pd(2) P(2) . . . . -89.09(10) no
I(2) Pd(1) Pd(2) P(4) . . . . 90.48(10) no
I(2) Pd(1) P(1) C(1) . . . . 73.3(5) no
I(2) Pd(1) P(1) C(2) . . . . -47.2(5) no
I(2) Pd(1) P(1) C(3) . . . . -168.4(6) no
I(2) Pd(1) P(3) C(6) . . . . -75.8(5) no
I(2) Pd(1) P(3) C(7) . . . . 167.8(6) no
I(2) Pd(1) P(3) C(8) . . . . 45.9(4) no
I(2) Pd(2) I(1) Pd(1) . . . . -2.63(4) no
I(2) Pd(2) Pd(1) I(3) . . . . -0.9(3) no
I(2) Pd(2) Pd(1) P(1) . . . . 89.24(9) no
I(2) Pd(2) Pd(1) P(3) . . . . -92.15(9) no
I(2) Pd(2) P(2) C(1) . . . . -72.2(5) no
I(2) Pd(2) P(2) C(4) . . . . 52.1(6) no
I(2) Pd(2) P(2) C(5) . . . . 172.0(5) no
I(2) Pd(2) P(4) C(6) . . . . 77.8(5) no
I(2) Pd(2) P(4) C(9) . . . . -168.4(6) no
I(2) Pd(2) P(4) C(10) . . . . -44.5(6) no
I(3) Pd(1) I(1) Pd(2) . . . . 179.67(6) no
I(3) Pd(1) I(2) Pd(2) . . . . 179.86(5) no
I(3) Pd(1) Pd(2) I(4) . . . . 3.2(8) no
I(3) Pd(1) Pd(2) P(2) . . . . -90.0(4) no
I(3) Pd(1) Pd(2) P(4) . . . . 89.5(4) no
I(3) Pd(1) P(1) C(1) . . . . -175.4(5) no
I(3) Pd(1) P(1) C(2) . . . . 64.0(5) no
I(3) Pd(1) P(1) C(3) . . . . -57.1(6) no
I(3) Pd(1) P(3) C(6) . . . . 173.0(5) no
I(3) Pd(1) P(3) C(7) . . . . 56.7(6) no
I(3) Pd(1) P(3) C(8) . . . . -65.3(4) no
I(4) Pd(2) I(1) Pd(1) . . . . 179.81(6) no
I(4) Pd(2) I(2) Pd(1) . . . . -179.51(5) no
I(4) Pd(2) Pd(1) P(1) . . . . 93.4(5) no
I(4) Pd(2) Pd(1) P(3) . . . . -88.0(5) no
I(4) Pd(2) P(2) C(1) . . . . 172.8(5) no
I(4) Pd(2) P(2) C(4) . . . . -62.9(6) no
I(4) Pd(2) P(2) C(5) . . . . 57.0(5) no
I(4) Pd(2) P(4) C(6) . . . . -167.2(5) no
I(4) Pd(2) P(4) C(9) . . . . -53.4(6) no
I(4) Pd(2) P(4) C(10) . . . . 70.5(6) no
I(5) Pd(3) I(6) Pd(4) . . . . 1.10(6) no
I(5) Pd(3) Pd(4) I(6) . . . . -178.87(6) no
I(5) Pd(3) Pd(4) I(8) . . . . -0.8(5) no
I(5) Pd(3) Pd(4) P(6) . . . . 91.27(11) no
I(5) Pd(3) Pd(4) P(8) . . . . -90.42(10) no
I(5) Pd(3) P(5) C(11) . . . . -79.4(5) no
I(5) Pd(3) P(5) C(12) . . . . 168.2(6) no
I(5) Pd(3) P(5) C(13) . . . . 51.0(8) no
I(5) Pd(3) P(7) C(16) . . . . 74.1(5) no
I(5) Pd(3) P(7) C(17) . . . . -50.9(8) no
I(5) Pd(3) P(7) C(18) . . . . -172.1(5) no
I(5) Pd(4) I(6) Pd(3) . . . . -1.14(6) no
I(5) Pd(4) Pd(3) I(6) . . . . 178.87(6) no
I(5) Pd(4) Pd(3) I(7) . . . . -1.6(5) no
I(5) Pd(4) Pd(3) P(5) . . . . -89.99(10) no
I(5) Pd(4) Pd(3) P(7) . . . . 89.85(11) no
I(5) Pd(4) P(6) C(11) . . . . 79.0(4) no
I(5) Pd(4) P(6) C(14) . . . . -170.5(7) no
I(5) Pd(4) P(6) C(15) . . . . -48.9(7) no
I(5) Pd(4) P(8) C(16) . . . . -75.6(5) no
I(5) Pd(4) P(8) C(19) . . . . 49.7(7) no
I(5) Pd(4) P(8) C(20) . . . . 173.2(6) no
I(6) Pd(3) I(5) Pd(4) . . . . -1.10(6) no
I(6) Pd(3) Pd(4) I(8) . . . . 178.1(5) no
I(6) Pd(3) Pd(4) P(6) . . . . -89.86(11) no
I(6) Pd(3) Pd(4) P(8) . . . . 88.45(10) no
I(6) Pd(3) P(5) C(11) . . . . 39.0(5) no
I(6) Pd(3) P(5) C(12) . . . . -73.4(6) no
I(6) Pd(3) P(5) C(13) . . . . 169.4(8) no
I(6) Pd(3) P(7) C(16) . . . . -44.2(5) no
I(6) Pd(3) P(7) C(17) . . . . -169.2(8) no
I(6) Pd(3) P(7) C(18) . . . . 69.6(5) no
I(6) Pd(4) I(5) Pd(3) . . . . 1.12(6) no
I(6) Pd(4) Pd(3) I(7) . . . . 179.5(5) no
I(6) Pd(4) Pd(3) P(5) . . . . 91.14(10) no
I(6) Pd(4) Pd(3) P(7) . . . . -89.02(11) no
I(6) Pd(4) P(6) C(11) . . . . -41.4(4) no
I(6) Pd(4) P(6) C(14) . . . . 69.1(7) no
I(6) Pd(4) P(6) C(15) . . . . -169.3(7) no
I(6) Pd(4) P(8) C(16) . . . . 44.7(5) no
I(6) Pd(4) P(8) C(19) . . . . 170.1(7) no
I(6) Pd(4) P(8) C(20) . . . . -66.5(6) no
I(7) Pd(3) I(5) Pd(4) . . . . 179.82(5) no
I(7) Pd(3) I(6) Pd(4) . . . . -179.94(6) no
I(7) Pd(3) Pd(4) I(8) . . . . -2.4(8) no
I(7) Pd(3) Pd(4) P(6) . . . . 89.7(5) no
I(7) Pd(3) Pd(4) P(8) . . . . -92.0(5) no
I(7) Pd(3) P(5) C(11) . . . . 165.4(5) no
I(7) Pd(3) P(5) C(12) . . . . 52.9(6) no
I(7) Pd(3) P(5) C(13) . . . . -64.3(8) no
I(7) Pd(3) P(7) C(16) . . . . -170.6(5) no
I(7) Pd(3) P(7) C(17) . . . . 64.4(8) no
I(7) Pd(3) P(7) C(18) . . . . -56.8(5) no
I(8) Pd(4) I(5) Pd(3) . . . . 179.92(5) no
I(8) Pd(4) I(6) Pd(3) . . . . -179.77(6) no
I(8) Pd(4) Pd(3) P(5) . . . . -90.8(5) no
I(8) Pd(4) Pd(3) P(7) . . . . 89.0(5) no
I(8) Pd(4) P(6) C(11) . . . . -167.6(4) no
I(8) Pd(4) P(6) C(14) . . . . -57.1(7) no
I(8) Pd(4) P(6) C(15) . . . . 64.5(7) no
I(8) Pd(4) P(8) C(16) . . . . 171.0(5) no
I(8) Pd(4) P(8) C(19) . . . . -63.6(7) no
I(8) Pd(4) P(8) C(20) . . . . 59.8(6) no
I(9) Pd(5) I(9) Pd(5) . . 3 3 0.0000 no
I(9) Pd(5) Pd(5) I(9) . . 3 3 180.0000 no
I(9) Pd(5) Pd(5) I(10) . . 3 3 0.6(12) no
I(9) Pd(5) Pd(5) P(9) . . 3 3 -90.68(11) no
I(9) Pd(5) Pd(5) P(10) . . 3 . 90.32(12) no
I(9) Pd(5) P(9) C(21) . . . . -47.4(11) no
I(9) Pd(5) P(9) C(21a) . . . . -83.3(10) no
I(9) Pd(5) P(9) C(22) . . . . 57.7(8) no
I(9) Pd(5) P(9) C(23) . . . . -172.9(10) no
I(9) Pd(5) P(9) C(23a) . . . . 162.6(12) no
I(9) Pd(5) P(10) C(21) . . 3 3 74.2(12) no
I(9) Pd(5) P(10) C(21a) . . 3 3 40.4(8) no
I(9) Pd(5) P(10) C(24) . . 3 3 -60.9(7) no
I(9) Pd(5) P(10) C(25) . . 3 3 176.8(7) no
I(9) Pd(5) I(9) Pd(5) . 3 3 . 0.0000 no
I(9) Pd(5) Pd(5) I(9) . 3 . 3 180.0000 no
I(9) Pd(5) Pd(5) I(10) . 3 . . 179.4(12) no
I(9) Pd(5) Pd(5) P(9) . 3 . . -89.32(11) no
I(9) Pd(5) Pd(5) P(10) . 3 . 3 89.68(12) no
I(9) Pd(5) P(9) C(21) . 3 3 3 -70.6(11) no
I(9) Pd(5) P(9) C(21a) . 3 3 3 -34.7(10) no
I(9) Pd(5) P(9) C(22) . 3 3 3 -175.7(8) no
I(9) Pd(5) P(9) C(23) . 3 3 3 54.9(10) no
I(9) Pd(5) P(9) C(23a) . 3 3 3 79.4(12) no
I(9) Pd(5) P(10) C(21) . 3 . . 43.8(12) no
I(9) Pd(5) P(10) C(21a) . 3 . . 77.7(8) no
I(9) Pd(5) P(10) C(24) . 3 . . 179.0(7) no
I(9) Pd(5) P(10) C(25) . 3 . . -58.8(7) no
I(10) Pd(5) I(9) Pd(5) . . . 3 -179.95(8) no
I(10) Pd(5) I(9) Pd(5) . . 3 3 179.96(8) no
I(10) Pd(5) Pd(5) I(10) . . 3 3 180.0000 no
I(10) Pd(5) Pd(5) P(9) . . 3 3 88.7(12) no
I(10) Pd(5) Pd(5) P(10) . . 3 . -90.3(12) no
I(10) Pd(5) P(9) C(21) . . . . -171.4(11) no
I(10) Pd(5) P(9) C(21a) . . . . 152.8(10) no
I(10) Pd(5) P(9) C(22) . . . . -66.2(8) no
I(10) Pd(5) P(9) C(23) . . . . 63.2(10) no
I(10) Pd(5) P(9) C(23a) . . . . 38.6(12) no
I(10) Pd(5) P(10) C(21) . . 3 3 -161.9(12) no
I(10) Pd(5) P(10) C(21a) . . 3 3 164.3(8) no
I(10) Pd(5) P(10) C(24) . . 3 3 63.0(7) no
I(10) Pd(5) P(10) C(25) . . 3 3 -59.2(7) no
Pd(1) I(1) Pd(2) P(2) . . . . -93.57(10) no
Pd(1) I(1) Pd(2) P(4) . . . . 90.90(10) no
Pd(1) I(2) Pd(2) P(2) . . . . 93.10(9) no
Pd(1) I(2) Pd(2) P(4) . . . . -91.85(9) no
Pd(1) Pd(2) P(2) C(1) . . . . -13.2(5) no
Pd(1) Pd(2) P(2) C(4) . . . . 111.1(6) no
Pd(1) Pd(2) P(2) C(5) . . . . -129.0(5) no
Pd(1) Pd(2) P(4) C(6) . . . . 18.8(5) no
Pd(1) Pd(2) P(4) C(9) . . . . 132.6(6) no
Pd(1) Pd(2) P(4) C(10) . . . . -103.5(6) no
Pd(1) P(1) C(1) P(2) . . . . -26.5(10) no
Pd(1) P(3) C(6) P(4) . . . . 34.0(8) no
Pd(2) I(1) Pd(1) P(1) . . . . 93.67(9) no
Pd(2) I(1) Pd(1) P(3) . . . . -92.05(9) no
Pd(2) I(2) Pd(1) P(1) . . . . -93.07(9) no
Pd(2) I(2) Pd(1) P(3) . . . . 91.31(10) no
Pd(2) Pd(1) P(1) C(1) . . . . 12.9(5) no
Pd(2) Pd(1) P(1) C(2) . . . . -107.7(5) no
Pd(2) Pd(1) P(1) C(3) . . . . 131.2(6) no
Pd(2) Pd(1) P(3) C(6) . . . . -15.3(5) no
Pd(2) Pd(1) P(3) C(7) . . . . -131.6(6) no
Pd(2) Pd(1) P(3) C(8) . . . . 106.4(4) no
Pd(2) P(2) C(1) P(1) . . . . 26.7(10) no
Pd(2) P(4) C(6) P(3) . . . . -35.8(8) no
Pd(3) I(5) Pd(4) P(6) . . . . -91.58(11) no
Pd(3) I(5) Pd(4) P(8) . . . . 92.62(10) no
Pd(3) I(6) Pd(4) P(6) . . . . 92.23(10) no
Pd(3) I(6) Pd(4) P(8) . . . . -93.56(9) no
Pd(3) Pd(4) P(6) C(11) . . . . 17.8(4) no
Pd(3) Pd(4) P(6) C(14) . . . . 128.4(7) no
Pd(3) Pd(4) P(6) C(15) . . . . -110.0(7) no
Pd(3) Pd(4) P(8) C(16) . . . . -14.4(5) no
Pd(3) Pd(4) P(8) C(19) . . . . 110.9(7) no
Pd(3) Pd(4) P(8) C(20) . . . . -125.7(6) no
Pd(3) P(5) C(11) P(6) . . . . 38.4(7) no
Pd(3) P(7) C(16) P(8) . . . . -29.9(10) no
Pd(4) I(5) Pd(3) P(5) . . . . 92.59(10) no
Pd(4) I(5) Pd(3) P(7) . . . . -92.71(9) no
Pd(4) I(6) Pd(3) P(5) . . . . -92.01(10) no
Pd(4) I(6) Pd(3) P(7) . . . . 93.14(11) no
Pd(4) Pd(3) P(5) C(11) . . . . -20.4(5) no
Pd(4) Pd(3) P(5) C(12) . . . . -132.8(6) no
Pd(4) Pd(3) P(5) C(13) . . . . 110.0(8) no
Pd(4) Pd(3) P(7) C(16) . . . . 15.1(5) no
Pd(4) Pd(3) P(7) C(17) . . . . -109.9(8) no
Pd(4) Pd(3) P(7) C(18) . . . . 128.9(5) no
Pd(4) P(6) C(11) P(5) . . . . -37.1(7) no
Pd(4) P(8) C(16) P(7) . . . . 29.5(10) no
Pd(5) I(9) Pd(5) I(9) . . 3 3 0.0000 no
Pd(5) I(9) Pd(5) P(9) . . 3 3 91.95(11) no
Pd(5) I(9) Pd(5) P(10) . . 3 . -92.44(12) no
Pd(5) I(9) Pd(5) I(9) . 3 3 . 0.0000 no
Pd(5) I(9) Pd(5) P(9) . 3 3 3 -92.67(10) no
Pd(5) I(9) Pd(5) P(10) . 3 3 . 92.80(10) no
Pd(5) Pd(5) P(9) C(21) . 3 3 3 -12.1(11) no
Pd(5) Pd(5) P(9) C(21a) . 3 3 3 23.8(10) no
Pd(5) Pd(5) P(9) C(22) . 3 3 3 -117.3(8) no
Pd(5) Pd(5) P(9) C(23) . 3 3 3 113.4(10) no
Pd(5) Pd(5) P(9) C(23a) . 3 3 3 137.9(12) no
Pd(5) Pd(5) P(10) C(21) . 3 . . -14.7(12) no
Pd(5) Pd(5) P(10) C(21a) . 3 . . 19.2(8) no
Pd(5) Pd(5) P(10) C(24) . 3 . . 120.5(7) no
Pd(5) Pd(5) P(10) C(25) . 3 . . -117.3(7) no
Pd(5) P(9) C(21) P(10) . . . . -24.3(21) no
Pd(5) P(9) C(21) C(21a) . . . . -88.8(22) no
Pd(5) P(9) C(21a) P(10) . . . . 45.1(14) no
Pd(5) P(9) C(21a) C(21) . . . . 106.8(19) no
Pd(5) P(9) C(23) C(23a) . . . . -70.5(32) no
Pd(5) P(9) C(23a) C(23) . . . . 120.0(29) no
Pd(5) P(10) C(21) P(9) . 3 3 3 -25.4(21) no
Pd(5) P(10) C(21) C(21a) . 3 3 3 -81.9(22) no
Pd(5) P(10) C(21a) P(9) . 3 3 3 42.9(14) no
Pd(5) P(10) C(21a) C(21) . 3 3 3 112.1(19) no
P(1) Pd(1) Pd(2) P(2) . . . . 0.15(13) no
P(1) Pd(1) Pd(2) P(4) . . . . 179.72(12) no
P(1) Pd(1) P(3) C(6) . . . . 151.3(12) no
P(1) Pd(1) P(3) C(7) . . . . 34.9(15) no
P(1) Pd(1) P(3) C(8) . . . . -87.1(13) no
P(1) C(1) P(2) C(4) . . . . -101.9(9) no
P(1) C(1) P(2) C(5) . . . . 150.7(9) no
P(2) Pd(2) Pd(1) P(3) . . . . 178.76(12) no
P(2) Pd(2) P(4) C(6) . . . . -165.7(14) no
P(2) Pd(2) P(4) C(9) . . . . -51.9(16) no
P(2) Pd(2) P(4) C(10) . . . . 72.0(16) no
P(2) C(1) P(1) C(2) . . . . 100.9(9) no
P(2) C(1) P(1) C(3) . . . . -150.6(9) no
P(3) Pd(1) Pd(2) P(4) . . . . -1.67(13) no
P(3) Pd(1) P(1) C(1) . . . . -153.7(12) no
P(3) Pd(1) P(1) C(2) . . . . 85.8(13) no
P(3) Pd(1) P(1) C(3) . . . . -35.4(14) no
P(3) C(6) P(4) C(9) . . . . -160.3(7) no
P(3) C(6) P(4) C(10) . . . . 91.5(9) no
P(4) Pd(2) P(2) C(1) . . . . 171.3(14) no
P(4) Pd(2) P(2) C(4) . . . . -64.4(16) no
P(4) Pd(2) P(2) C(5) . . . . 55.5(15) no
P(4) C(6) P(3) C(7) . . . . 158.2(7) no
P(4) C(6) P(3) C(8) . . . . -94.0(8) no
P(5) Pd(3) Pd(4) P(6) . . . . 1.28(14) no
P(5) Pd(3) Pd(4) P(8) . . . . 179.59(15) no
P(5) Pd(3) P(7) C(16) . . . . -166.3(14) no
P(5) Pd(3) P(7) C(17) . . . . 68.7(17) no
P(5) Pd(3) P(7) C(18) . . . . -52.5(15) no
P(5) C(11) P(6) C(14) . . . . -157.9(7) no
P(5) C(11) P(6) C(15) . . . . 94.3(8) no
P(6) Pd(4) Pd(3) P(7) . . . . -178.9(2) no
P(6) Pd(4) P(8) C(16) . . . . 149.1(14) no
P(6) Pd(4) P(8) C(19) . . . . -85.6(16) no
P(6) Pd(4) P(8) C(20) . . . . 37.9(17) no
P(6) C(11) P(5) C(12) . . . . 159.4(7) no
P(6) C(11) P(5) C(13) . . . . -95.5(10) no
P(7) Pd(3) Pd(4) P(8) . . . . -0.57(14) no
P(7) Pd(3) P(5) C(11) . . . . 161.1(14) no
P(7) Pd(3) P(5) C(12) . . . . 48.6(16) no
P(7) Pd(3) P(5) C(13) . . . . -68.6(17) no
P(7) C(16) P(8) C(19) . . . . -102.2(9) no
P(7) C(16) P(8) C(20) . . . . 150.9(9) no
P(8) Pd(4) P(6) C(11) . . . . -145.7(14) no
P(8) Pd(4) P(6) C(14) . . . . -35.2(17) no
P(8) Pd(4) P(6) C(15) . . . . 86.4(16) no
P(8) C(16) P(7) C(17) . . . . 99.2(10) no
P(8) C(16) P(7) C(18) . . . . -152.2(9) no
P(9) Pd(5) Pd(5) P(9) . . 3 3 180.0000 no
P(9) Pd(5) Pd(5) P(10) . . 3 . 1.0(2) no
P(9) Pd(5) P(10) C(21) . . 3 3 -175.2(18) no
P(9) Pd(5) P(10) C(21a) . . 3 3 151.0(17) no
P(9) Pd(5) P(10) C(24) . . 3 3 49.7(18) no
P(9) Pd(5) P(10) C(25) . . 3 3 -72.5(17) no
P(9) C(21) P(10) C(21a) . . . . -56.5(19) no
P(9) C(21) P(10) C(24) . . . . -111.5(15) no
P(9) C(21) P(10) C(25) . . . . 143.4(17) no
P(9) C(21) C(21a) P(10) . . . . 122.4(10) no
P(9) C(21a) P(10) C(21) . . . . 69.2(20) no
P(9) C(21a) P(10) C(24) . . . . -160.6(13) no
P(9) C(21a) P(10) C(25) . . . . 91.9(14) no
P(9) C(21a) C(21) P(10) . . . . -122.4(10) no
P(10) Pd(5) Pd(5) P(10) . 3 . 3 180.0000 no
P(10) Pd(5) P(9) C(21) . 3 3 3 158.1(18) no
P(10) Pd(5) P(9) C(21a) . 3 3 3 -166.1(17) no
P(10) Pd(5) P(9) C(22) . 3 3 3 52.9(18) no
P(10) Pd(5) P(9) C(23) . 3 3 3 -76.5(18) no
P(10) Pd(5) P(9) C(23a) . 3 3 3 -51.9(20) no
P(10) C(21) P(9) C(21a) . . . . 64.5(21) no
P(10) C(21) P(9) C(22) . . . . -145.0(17) no
P(10) C(21) P(9) C(23) . . . . 109.6(17) no
P(10) C(21) P(9) C(23a) . . . . 120.9(17) no
P(10) C(21a) P(9) C(21) . . . . -61.7(20) no
P(10) C(21a) P(9) C(22) . . . . -95.6(14) no
P(10) C(21a) P(9) C(23) . . . . 163.2(15) no
P(10) C(21a) P(9) C(23a) . . . . 163.2(14) no
C(21) P(9) C(23) C(23a) . . . . 157.1(30) no
C(21) P(9) C(23a) C(23) . . . . -27.5(36) no
C(21) C(21a) P(9) C(22) . . . . -33.9(25) no
C(21) C(21a) P(9) C(23) . . . . -135.1(21) no
C(21) C(21a) P(9) C(23a) . . . . -135.1(21) no
C(21) C(21a) P(10) C(24) . . . . 130.2(20) no
C(21) C(21a) P(10) C(25) . . . . 22.7(24) no
C(21a) P(9) C(23) C(23a) . . . . -179.9(32) no
C(21a) P(9) C(23a) C(23) . . . . 0.1(33) no
C(21a) C(21) P(9) C(22) . . . . 150.5(21) no
C(21a) C(21) P(9) C(23) . . . . 45.1(22) no
C(21a) C(21) P(9) C(23a) . . . . 56.4(24) no
C(21a) C(21) P(10) C(24) . . . . -55.0(21) no
C(21a) C(21) P(10) C(25) . . . . -160.1(21) no
C(22) P(9) C(23) C(23a) . . . . 64.0(32) no
C(22) P(9) C(23a) C(23) . . . . -119.6(30) no
